data_7105712
loop_
_publ_author_name
'Yasutaka Inubushi'
'Satoshi Horike'
'Tomohiro Fukushima'
'George Akiyama'
'Ryotaro Matsuda'
'Susumu Kitagawa'

_publ_section_title
;
 Modification of Flexible Part in Cu2+ Interdigitated Framework for
 CH4/CO2 Separation (structures: 'C24 H18 Cu N2 O8' and 'C42 H34 Cu N2
 O10')
;
_journal_name_full Chem.Commun.
_journal_page_first 9229
_journal_paper_doi 10.1039/c0cc01294g
_journal_volume 46
_journal_year 2010
_chemical_formula_moiety 'C24 H18 Cu N2 O8 '
_chemical_formula_sum 'C24 H18 Cu N2 O8'
_chemical_formula_weight 525.96
_space_group_IT_number 2
_symmetry_cell_setting triclinic
_symmetry_Int_Tables_number 2
_symmetry_space_group_name_Hall '-P 1'
_symmetry_space_group_name_H-M 'P -1'
_audit_creation_date 2008-05-20
_audit_creation_method 'by CrystalStructure 3.8'
_cell_angle_alpha 84.075(17)
_cell_angle_beta 75.581(14)
_cell_angle_gamma 77.251(18)
_cell_formula_units_Z 1
_cell_length_a 6.6917(17)
_cell_length_b 8.125(2)
_cell_length_c 11.044(3)
_cell_measurement_reflns_used 1512
_cell_measurement_temperature 93.1
_cell_measurement_theta_max 25.3
_cell_measurement_theta_min 3.1
_cell_volume 566.5(3)
_computing_cell_refinement CrystalClear
_computing_data_collection CrystalClear
_computing_data_reduction CrystalStructure
_computing_publication_material 'CrystalStructure 3.8'
_computing_structure_refinement SHELXL
_computing_structure_solution SIR97
_diffrn_ambient_temperature 93(1)
_diffrn_detector_area_resol_mean 7.31
_diffrn_measured_fraction_theta_full 0.996
_diffrn_measured_fraction_theta_max 0.996
_diffrn_measurement_device_type 'Rigaku Saturn'
_diffrn_measurement_method \w
_diffrn_radiation_type 'Mo K\a'
_diffrn_radiation_wavelength 0.71075
_diffrn_reflns_av_R_equivalents 0.038
_diffrn_reflns_limit_h_max 8
_diffrn_reflns_limit_h_min -8
_diffrn_reflns_limit_k_max 9
_diffrn_reflns_limit_k_min -9
_diffrn_reflns_limit_l_max 13
_diffrn_reflns_limit_l_min -13
_diffrn_reflns_number 8289
_diffrn_reflns_theta_full 25.34
_diffrn_reflns_theta_max 25.34
_exptl_absorpt_coefficient_mu 1.018
_exptl_absorpt_correction_T_max 0.980
_exptl_absorpt_correction_T_min 0.899
_exptl_absorpt_correction_type multi-scan
_exptl_absorpt_process_details 'Jacobson, R. (1998) Private communication'
_exptl_crystal_colour green
_exptl_crystal_density_diffrn 1.542
_exptl_crystal_density_method 'not measured'
_exptl_crystal_description platelet
_exptl_crystal_F_000 269.00
_exptl_crystal_size_max 0.10
_exptl_crystal_size_mid 0.08
_exptl_crystal_size_min 0.02
_refine_diff_density_max 0.53
_refine_diff_density_min -0.53
_refine_ls_extinction_method none
_refine_ls_goodness_of_fit_ref 1.150
_refine_ls_hydrogen_treatment geom
_refine_ls_number_parameters 167
_refine_ls_number_reflns 2058
_refine_ls_R_factor_gt 0.0393
_refine_ls_shift/su_max 0.0000
_refine_ls_structure_factor_coef Fsqd
_refine_ls_weighting_details 'w = 1/[\s^2^(Fo^2^)+(0.0388P)^2^+0.5016P] where P=(Fo^2^+2Fc^2^)/3'
_refine_ls_weighting_scheme calc
_refine_ls_wR_factor_ref 0.0955
_reflns_number_gt 1812
_reflns_number_total 2058
_reflns_threshold_expression F^2^>2.0\s(F^2^)
_cod_data_source_file C0CC01294G.TXT
_cod_data_source_block '_sc0271x'
_cod_original_formula_sum 'C24 H18 Cu N2 O8 '
_cod_database_code 7105712

loop_
_symmetry_equiv_pos_site_id
_symmetry_equiv_pos_as_xyz
1 +X,+Y,+Z
2 -X,-Y,-Z

loop_
_atom_site_label
_atom_site_type_symbol
_atom_site_fract_x
_atom_site_fract_y
_atom_site_fract_z
_atom_site_U_iso_or_equiv
_atom_site_adp_type
_atom_site_occupancy
_atom_site_symmetry_multiplicity
_atom_site_calc_flag
_atom_site_refinement_flags
_atom_site_disorder_assembly
_atom_site_disorder_group
Cu(1) Cu 0.5000 0.5000 0.5000 0.01953(17) Uani 1.00 2 d S . .
O(1) O 0.3240(3) 0.7288(2) 0.52415(16) 0.0190(4) Uani 1.00 1 d . . .
O(2) O 0.0756(3) 0.6454(2) 0.68000(17) 0.0223(4) Uani 1.00 1 d . . .
O(3) O -0.0688(3) 0.8265(2) 0.87316(19) 0.0270(5) Uani 1.00 1 d . . .
O(4) O 0.1755(3) 1.3607(2) 0.56125(18) 0.0208(4) Uani 1.00 1 d . . .
N(1) N 0.5335(3) 0.4889(2) 0.6746(2) 0.0172(5) Uani 1.00 1 d . . .
C(1) C 0.5727(4) 0.6211(3) 0.7222(2) 0.0208(6) Uani 1.00 1 d . . .
C(2) C 0.5610(4) 0.6294(3) 0.8477(2) 0.0194(6) Uani 1.00 1 d . . .
C(3) C 0.5063(4) 0.4975(3) 0.9318(2) 0.0154(5) Uani 1.00 1 d . . .
C(4) C 0.4672(4) 0.3601(3) 0.8814(2) 0.0190(6) Uani 1.00 1 d . . .
C(5) C 0.4844(4) 0.3591(3) 0.7549(2) 0.0191(6) Uani 1.00 1 d . . .
C(6) C 0.1731(4) 0.7568(3) 0.6206(2) 0.0178(5) Uani 1.00 1 d . . .
C(7) C 0.1117(4) 0.9299(3) 0.6693(2) 0.0179(5) Uani 1.00 1 d . . .
C(8) C -0.0017(4) 0.9546(3) 0.7940(2) 0.0194(6) Uani 1.00 1 d . . .
C(9) C -0.0449(4) 1.1135(3) 0.8417(2) 0.0225(6) Uani 1.00 1 d . . .
C(10) C 0.0139(4) 1.2494(3) 0.7646(2) 0.0208(6) Uani 1.00 1 d . . .
C(11) C 0.1190(4) 1.2271(3) 0.6401(2) 0.0180(5) Uani 1.00 1 d . . .
C(12) C 0.1726(4) 1.0681(3) 0.5931(2) 0.0179(5) Uani 1.00 1 d . . .
H(1) H -0.038(5) 0.746(4) 0.834(3) 0.0324 Uiso 1.00 1 c . . .
H(2) H 0.122(5) 1.448(4) 0.593(2) 0.0249 Uiso 1.00 1 c . . .
H(3) H 0.6101 0.7127 0.6668 0.025 Uiso 1.00 1 c R . .
H(4) H 0.5904 0.7253 0.8770 0.023 Uiso 1.00 1 c R . .
H(5) H 0.4287 0.2671 0.9347 0.023 Uiso 1.00 1 c R . .
H(6) H 0.4607 0.2630 0.7226 0.023 Uiso 1.00 1 c R . .
H(7) H -0.1147 1.1293 0.9270 0.027 Uiso 1.00 1 c R . .
H(8) H -0.0180 1.3583 0.7972 0.025 Uiso 1.00 1 c R . .
H(9) H 0.2507 1.0523 0.5091 0.021 Uiso 1.00 1 c R . .

loop_
_atom_site_aniso_label
_atom_site_aniso_U_11
_atom_site_aniso_U_22
_atom_site_aniso_U_33
_atom_site_aniso_U_12
_atom_site_aniso_U_13
_atom_site_aniso_U_23
Cu(1) 0.0343(3) 0.0127(2) 0.0122(2) -0.0045(2) -0.0059(2) -0.00240(18)
O(1) 0.0335(11) 0.0116(9) 0.0109(9) -0.0039(8) -0.0036(8) -0.0013(7)
O(2) 0.0339(11) 0.0120(9) 0.0213(10) -0.0095(8) -0.0026(8) -0.0012(8)
O(3) 0.0425(13) 0.0155(10) 0.0201(11) -0.0127(9) 0.0051(9) -0.0035(8)
O(4) 0.0333(11) 0.0089(9) 0.0182(10) -0.0060(8) -0.0010(8) -0.0010(7)
N(1) 0.0246(12) 0.0118(11) 0.0139(11) -0.0039(9) -0.0008(9) -0.0030(9)
C(1) 0.0310(16) 0.0156(13) 0.0160(14) -0.0101(12) -0.0012(12) -0.0002(11)
C(2) 0.0284(15) 0.0151(13) 0.0169(13) -0.0092(11) -0.0040(11) -0.0031(11)
C(3) 0.0183(13) 0.0133(12) 0.0124(13) -0.0012(10) -0.0013(10) -0.0011(10)
C(4) 0.0284(15) 0.0154(13) 0.0134(13) -0.0082(11) -0.0032(11) 0.0029(11)
C(5) 0.0292(15) 0.0126(13) 0.0175(14) -0.0070(11) -0.0067(12) -0.0008(11)
C(6) 0.0275(15) 0.0134(13) 0.0145(13) -0.0037(11) -0.0086(12) -0.0018(11)
C(7) 0.0245(14) 0.0133(13) 0.0182(13) -0.0053(11) -0.0073(11) -0.0026(11)
C(8) 0.0240(14) 0.0153(13) 0.0192(14) -0.0058(11) -0.0035(11) -0.0020(11)
C(9) 0.0302(16) 0.0173(14) 0.0179(14) -0.0064(12) 0.0011(12) -0.0038(11)
C(10) 0.0265(15) 0.0140(13) 0.0211(14) -0.0042(11) -0.0016(12) -0.0076(11)
C(11) 0.0224(14) 0.0128(13) 0.0202(14) -0.0060(11) -0.0059(11) 0.0008(11)
C(12) 0.0263(15) 0.0150(13) 0.0125(13) -0.0046(11) -0.0043(11) -0.0016(10)

loop_
_atom_type_symbol
_atom_type_description
_atom_type_scat_dispersion_real
_atom_type_scat_dispersion_imag
_atom_type_scat_source
C C 0.003 0.002
;
International Tables for Crystallography
(1992, Vol. C, Tables 4.2.6.8 and 6.1.1.4)
;
H H 0.000 0.000
;
International Tables for Crystallography
(1992, Vol. C, Table 6.1.1.4)
;
Cu Cu 0.320 1.265
;
International Tables for Crystallography
(1992, Vol. C, Tables 4.2.6.8 and 6.1.1.4)
;
N N 0.006 0.003
;
International Tables for Crystallography
(1992, Vol. C, Tables 4.2.6.8 and 6.1.1.4)
;
O O 0.011 0.006
;
International Tables for Crystallography
(1992, Vol. C, Tables 4.2.6.8 and 6.1.1.4)
;

loop_
_geom_angle_atom_site_label_1
_geom_angle_atom_site_label_2
_geom_angle_atom_site_label_3
_geom_angle
_geom_angle_publ_flag
_geom_angle_site_symmetry_1
_geom_angle_site_symmetry_2
_geom_angle_site_symmetry_3
O(1) Cu(1) O(1) 180.00(11) yes . . 2_666
O(1) Cu(1) N(1) 89.78(7) yes . . .
O(1) Cu(1) N(1) 90.22(7) yes . . 2_666
O(1) Cu(1) N(1) 90.22(7) yes 2_666 . .
O(1) Cu(1) N(1) 89.78(7) yes 2_666 . 2_666
N(1) Cu(1) N(1) 180.00(12) yes . . 2_666
Cu(1) O(1) C(6) 119.98(15) yes . . .
Cu(1) N(1) C(1) 121.28(17) yes . . .
Cu(1) N(1) C(5) 120.5(2) yes . . .
C(1) N(1) C(5) 117.5(2) yes . . .
N(1) C(1) C(2) 122.8(2) yes . . .
C(1) C(2) C(3) 120.2(2) yes . . .
C(2) C(3) C(3) 121.4(2) yes . . 2_667
C(2) C(3) C(4) 116.6(2) yes . . .
C(3) C(3) C(4) 122.0(2) yes 2_667 . .
C(3) C(4) C(5) 120.2(2) yes . . .
N(1) C(5) C(4) 122.8(2) yes . . .
O(1) C(6) O(2) 123.9(2) yes . . .
O(1) C(6) C(7) 118.2(2) yes . . .
O(2) C(6) C(7) 117.9(2) yes . . .
C(6) C(7) C(8) 119.9(2) yes . . .
C(6) C(7) C(12) 120.6(2) yes . . .
C(8) C(7) C(12) 119.5(2) yes . . .
O(3) C(8) C(7) 122.7(2) yes . . .
O(3) C(8) C(9) 117.5(2) yes . . .
C(7) C(8) C(9) 119.7(2) yes . . .
C(8) C(9) C(10) 120.0(2) yes . . .
C(9) C(10) C(11) 120.5(2) yes . . .
O(4) C(11) C(10) 121.5(2) yes . . .
O(4) C(11) C(12) 118.4(2) yes . . .
C(10) C(11) C(12) 120.2(2) yes . . .
C(7) C(12) C(11) 120.0(2) yes . . .
C(8) O(3) H(1) 107(2) no . . .
C(11) O(4) H(2) 110(2) no . . .
N(1) C(1) H(3) 118.6 no . . .
C(2) C(1) H(3) 118.6 no . . .
C(1) C(2) H(4) 119.9 no . . .
C(3) C(2) H(4) 119.9 no . . .
C(3) C(4) H(5) 119.9 no . . .
C(5) C(4) H(5) 119.9 no . . .
N(1) C(5) H(6) 118.6 no . . .
C(4) C(5) H(6) 118.6 no . . .
C(8) C(9) H(7) 120.0 no . . .
C(10) C(9) H(7) 120.0 no . . .
C(9) C(10) H(8) 119.8 no . . .
C(11) C(10) H(8) 119.8 no . . .
C(7) C(12) H(9) 120.0 no . . .
C(11) C(12) H(9) 120.0 no . . .

loop_
_geom_bond_atom_site_label_1
_geom_bond_atom_site_label_2
_geom_bond_distance
_geom_bond_publ_flag
_geom_bond_site_symmetry_1
_geom_bond_site_symmetry_2
Cu(1) O(1) 1.9734(16) yes . .
Cu(1) O(1) 1.9734(16) yes . 2_666
Cu(1) N(1) 1.987(2) yes . .
Cu(1) N(1) 1.987(2) yes . 2_666
O(1) C(6) 1.272(2) yes . .
O(2) C(6) 1.265(3) yes . .
O(3) C(8) 1.368(3) yes . .
O(4) C(11) 1.379(3) yes . .
N(1) C(1) 1.344(4) yes . .
N(1) C(5) 1.350(3) yes . .
C(1) C(2) 1.376(4) yes . .
C(2) C(3) 1.394(3) yes . .
C(3) C(3) 1.492(3) yes . 2_667
C(3) C(4) 1.398(4) yes . .
C(4) C(5) 1.373(3) yes . .
C(6) C(7) 1.492(3) yes . .
C(7) C(8) 1.409(3) yes . .
C(7) C(12) 1.404(3) yes . .
C(8) C(9) 1.389(3) yes . .
C(9) C(10) 1.389(3) yes . .
C(10) C(11) 1.390(3) yes . .
C(11) C(12) 1.382(3) yes . .
O(3) H(1) 0.79(3) no . .
O(4) H(2) 0.79(3) no . .
C(1) H(3) 0.950 no . .
C(2) H(4) 0.950 no . .
C(4) H(5) 0.950 no . .
C(5) H(6) 0.950 no . .
C(9) H(7) 0.950 no . .
C(10) H(8) 0.950 no . .
C(12) H(9) 0.950 no . .

loop_
_geom_contact_atom_site_label_1
_geom_contact_atom_site_label_2
_geom_contact_distance
_geom_contact_publ_flag
_geom_contact_site_symmetry_1
_geom_contact_site_symmetry_2
Cu(1) O(4) 2.579(2) ? . 1_545
Cu(1) O(4) 2.579(2) ? . 2_676
O(1) O(4) 3.310(2) ? . 1_545
O(1) O(4) 3.183(2) ? . 2_676
O(2) O(4) 2.650(2) ? . 1_545
O(2) O(4) 3.495(3) ? . 2_576
O(2) C(1) 3.327(3) ? . 1_455
O(2) C(2) 3.503(3) ? . 1_455
O(2) C(10) 3.342(3) ? . 1_545
O(2) C(11) 3.412(3) ? . 1_545
O(3) C(2) 3.312(4) ? . 1_455
O(3) C(9) 3.523(3) ? . 2_577
O(4) Cu(1) 2.579(2) ? . 1_565
O(4) O(1) 3.310(2) ? . 1_565
O(4) O(1) 3.183(2) ? . 2_676
O(4) O(2) 2.650(2) ? . 1_565
O(4) O(2) 3.495(3) ? . 2_576
O(4) O(4) 3.328(2) ? . 2_586
O(4) N(1) 3.355(3) ? . 1_565
O(4) N(1) 3.153(2) ? . 2_676
O(4) C(1) 3.170(3) ? . 2_676
O(4) C(5) 3.322(3) ? . 1_565
O(4) C(6) 3.346(3) ? . 1_565
N(1) O(4) 3.355(3) ? . 1_545
N(1) O(4) 3.153(2) ? . 2_676
C(1) O(2) 3.327(3) ? . 1_655
C(1) O(4) 3.170(3) ? . 2_676
C(2) O(2) 3.503(3) ? . 1_655
C(2) O(3) 3.312(4) ? . 1_655
C(4) C(9) 3.383(3) ? . 1_645
C(4) C(10) 3.506(3) ? . 1_645
C(5) O(4) 3.322(3) ? . 1_545
C(5) C(10) 3.431(4) ? . 1_545
C(5) C(10) 3.483(4) ? . 1_645
C(5) C(11) 3.423(4) ? . 1_545
C(6) O(4) 3.346(3) ? . 1_545
C(9) O(3) 3.523(3) ? . 2_577
C(9) C(4) 3.383(3) ? . 1_465
C(10) O(2) 3.342(3) ? . 1_565
C(10) C(4) 3.506(3) ? . 1_465
C(10) C(5) 3.483(4) ? . 1_465
C(10) C(5) 3.431(4) ? . 1_565
C(11) O(2) 3.412(3) ? . 1_565
C(11) C(5) 3.423(4) ? . 1_565
Cu(1) H(2) 2.59(3) ? . 1_545
Cu(1) H(2) 2.59(3) ? . 2_676
O(1) H(2) 2.85(3) ? . 1_545
O(2) H(2) 1.88(3) ? . 1_545
O(2) H(3) 3.079 ? . 1_455
O(2) H(4) 3.397 ? . 1_455
O(2) H(8) 2.670 ? . 1_545
O(3) H(4) 2.579 ? . 1_455
O(3) H(5) 2.968 ? . 2_567
O(3) H(7) 2.866 ? . 2_577
O(4) H(2) 3.01(3) ? . 2_586
O(4) H(3) 2.625 ? . 2_676
O(4) H(6) 2.861 ? . 1_565
N(1) H(2) 3.19(3) ? . 1_545
N(1) H(2) 3.34(2) ? . 2_676
N(1) H(8) 3.505 ? . 1_645
C(1) H(1) 3.51(4) ? . 1_655
C(1) H(8) 3.306 ? . 1_645
C(2) H(1) 3.00(3) ? . 1_655
C(2) H(8) 3.135 ? . 1_645
C(3) H(7) 3.465 ? . 1_645
C(3) H(8) 3.166 ? . 1_645
C(4) H(7) 3.129 ? . 1_645
C(4) H(8) 3.597 ? . 1_545
C(4) H(8) 3.334 ? . 1_645
C(5) H(2) 3.27(3) ? . 1_545
C(5) H(8) 3.278 ? . 1_545
C(5) H(8) 3.474 ? . 1_645
C(6) H(2) 2.66(3) ? . 1_545
C(6) H(9) 3.482 ? . 2_576
C(7) H(9) 3.457 ? . 2_576
C(8) H(4) 3.522 ? . 1_455
C(8) H(7) 3.330 ? . 2_577
C(9) H(5) 3.398 ? . 1_465
C(9) H(7) 3.309 ? . 2_577
C(10) H(6) 2.935 ? . 1_565
C(11) H(3) 3.464 ? . 2_676
C(11) H(6) 2.744 ? . 1_565
C(12) H(3) 3.396 ? . 2_676
C(12) H(6) 3.385 ? . 1_565
H(1) C(1) 3.51(4) ? . 1_455
H(1) C(2) 3.00(3) ? . 1_455
H(1) H(2) 3.58(4) ? . 1_545
H(1) H(3) 3.400 ? . 1_455
H(1) H(4) 2.452 ? . 1_455
H(1) H(5) 3.181 ? . 2_567
H(1) H(7) 3.379 ? . 2_577
H(1) H(8) 3.184 ? . 1_545
H(2) Cu(1) 2.59(3) ? . 1_565
H(2) O(1) 2.85(3) ? . 1_565
H(2) O(2) 1.88(3) ? . 1_565
H(2) O(4) 3.01(3) ? . 2_586
H(2) N(1) 3.19(3) ? . 1_565
H(2) N(1) 3.34(2) ? . 2_676
H(2) C(5) 3.27(3) ? . 1_565
H(2) C(6) 2.66(3) ? . 1_565
H(2) H(1) 3.58(4) ? . 1_565
H(2) H(2) 2.89(4) ? . 2_586
H(2) H(3) 3.572 ? . 1_465
H(2) H(3) 3.217 ? . 2_676
H(2) H(6) 3.014 ? . 1_565
H(3) O(2) 3.079 ? . 1_655
H(3) O(4) 2.625 ? . 2_676
H(3) C(11) 3.464 ? . 2_676
H(3) C(12) 3.396 ? . 2_676
H(3) H(1) 3.400 ? . 1_655
H(3) H(2) 3.572 ? . 1_645
H(3) H(2) 3.217 ? . 2_676
H(3) H(9) 2.722 ? . 2_676
H(4) O(2) 3.397 ? . 1_655
H(4) O(3) 2.579 ? . 1_655
H(4) C(8) 3.522 ? . 1_655
H(4) H(1) 2.452 ? . 1_655
H(4) H(7) 3.413 ? . 2_577
H(4) H(8) 3.533 ? . 1_645
H(5) O(3) 2.968 ? . 2_567
H(5) C(9) 3.398 ? . 1_645
H(5) H(1) 3.181 ? . 2_567
H(5) H(7) 2.996 ? . 1_645
H(5) H(8) 3.584 ? . 1_545
H(6) O(4) 2.861 ? . 1_545
H(6) C(10) 2.935 ? . 1_545
H(6) C(11) 2.744 ? . 1_545
H(6) C(12) 3.385 ? . 1_545
H(6) H(2) 3.014 ? . 1_545
H(6) H(8) 3.044 ? . 1_545
H(7) O(3) 2.866 ? . 2_577
H(7) C(3) 3.465 ? . 1_465
H(7) C(4) 3.129 ? . 1_465
H(7) C(8) 3.330 ? . 2_577
H(7) C(9) 3.309 ? . 2_577
H(7) H(1) 3.379 ? . 2_577
H(7) H(4) 3.413 ? . 2_577
H(7) H(5) 2.996 ? . 1_465
H(7) H(7) 2.912 ? . 2_577
H(8) O(2) 2.670 ? . 1_565
H(8) N(1) 3.505 ? . 1_465
H(8) C(1) 3.306 ? . 1_465
H(8) C(2) 3.135 ? . 1_465
H(8) C(3) 3.166 ? . 1_465
H(8) C(4) 3.334 ? . 1_465
H(8) C(4) 3.597 ? . 1_565
H(8) C(5) 3.474 ? . 1_465
H(8) C(5) 3.278 ? . 1_565
H(8) H(1) 3.184 ? . 1_565
H(8) H(4) 3.533 ? . 1_465
H(8) H(5) 3.584 ? . 1_565
H(8) H(6) 3.044 ? . 1_565
H(9) C(6) 3.482 ? . 2_576
H(9) C(7) 3.457 ? . 2_576
H(9) H(3) 2.722 ? . 2_676
H(9) H(9) 3.216 ? . 2_676

loop_
_geom_torsion_atom_site_label_1
_geom_torsion_atom_site_label_2
_geom_torsion_atom_site_label_3
_geom_torsion_atom_site_label_4
_geom_torsion
_geom_torsion_publ_flag
_geom_torsion_site_symmetry_1
_geom_torsion_site_symmetry_2
_geom_torsion_site_symmetry_3
_geom_torsion_site_symmetry_4
O(1) Cu(1) N(1) C(1) -43.5(2) ? . . . .
O(1) Cu(1) N(1) C(5) 125.83(19) ? . . . .
N(1) Cu(1) O(1) C(6) -48.7(2) ? . . . .
O(1) Cu(1) N(1) C(1) -136.5(2) ? . . 2_666 2_666
O(1) Cu(1) N(1) C(5) 54.17(19) ? . . 2_666 2_666
N(1) Cu(1) O(1) C(6) 131.3(2) ? 2_666 . . .
O(1) Cu(1) N(1) C(1) 136.5(2) ? 2_666 . . .
O(1) Cu(1) N(1) C(5) -54.17(19) ? 2_666 . . .
N(1) Cu(1) O(1) C(6) -131.3(2) ? . . 2_666 2_666
O(1) Cu(1) N(1) C(1) 43.5(2) ? 2_666 . 2_666 2_666
O(1) Cu(1) N(1) C(5) -125.83(19) ? 2_666 . 2_666 2_666
N(1) Cu(1) O(1) C(6) 48.7(2) ? 2_666 . 2_666 2_666
Cu(1) O(1) C(6) O(2) -26.8(4) ? . . . .
Cu(1) O(1) C(6) C(7) 151.2(2) ? . . . .
Cu(1) N(1) C(1) C(2) 168.5(2) ? . . . .
Cu(1) N(1) C(5) C(4) -167.7(2) ? . . . .
C(1) N(1) C(5) C(4) 2.0(3) ? . . . .
C(5) N(1) C(1) C(2) -1.2(3) ? . . . .
N(1) C(1) C(2) C(3) -0.1(3) ? . . . .
C(1) C(2) C(3) C(4) 0.5(3) ? . . . .
C(1) C(2) C(3) C(3) 179.6(2) ? . . . 2_667
C(2) C(3) C(3) C(4) 1.0(3) ? . . 2_667 2_667
C(2) C(3) C(4) C(5) 0.3(3) ? . . . .
C(3) C(3) C(4) C(5) -178.8(2) ? 2_667 . . .
C(4) C(3) C(3) C(2) -1.0(3) ? . . 2_667 2_667
C(3) C(4) C(5) N(1) -1.6(4) ? . . . .
O(1) C(6) C(7) C(8) -159.4(2) ? . . . .
O(1) C(6) C(7) C(12) 18.3(4) ? . . . .
O(2) C(6) C(7) C(8) 18.7(4) ? . . . .
O(2) C(6) C(7) C(12) -163.6(2) ? . . . .
C(6) C(7) C(8) O(3) -3.2(4) ? . . . .
C(6) C(7) C(8) C(9) 175.2(2) ? . . . .
C(6) C(7) C(12) C(11) -178.5(2) ? . . . .
C(8) C(7) C(12) C(11) -0.8(4) ? . . . .
C(12) C(7) C(8) O(3) 179.1(2) ? . . . .
C(12) C(7) C(8) C(9) -2.5(4) ? . . . .
O(3) C(8) C(9) C(10) -178.1(2) ? . . . .
C(7) C(8) C(9) C(10) 3.4(4) ? . . . .
C(8) C(9) C(10) C(11) -1.0(4) ? . . . .
C(9) C(10) C(11) O(4) 178.8(2) ? . . . .
C(9) C(10) C(11) C(12) -2.3(4) ? . . . .
O(4) C(11) C(12) C(7) -177.9(2) ? . . . .
C(10) C(11) C(12) C(7) 3.2(4) ? . . . .
